data_4318745
loop_
_publ_author_name
'Xiaoming Ren'
'Qingjin Meng'
'You Song'
'Changsheng Lu'
'Chuanjiang Hu'
'Xiaoyuan Chen'

_publ_section_title
;
 Unusual Magnetic Properties of One-Dimensional Molecule-Based Magnets
 Associated with a Structural Phase Transition
;
_journal_name_full 'Inorganic Chemistry'
_journal_page_first 5686
_journal_page_last 5692
_journal_paper_doi 10.1021/ic0111637
_journal_volume 41
_journal_year 2002
_chemical_formula_sum 'C20 H11 Br N5 Ni S4'
_chemical_formula_weight 588.20
_chemical_name_systematic
;
   ?
;
_space_group_IT_number 14
_symmetry_cell_setting monoclinic
_symmetry_space_group_name_Hall '-P 2ybc'
_symmetry_space_group_name_H-M 'P 1 21/c 1'
_atom_sites_solution_hydrogens geom
_atom_sites_solution_primary direct
_atom_sites_solution_secondary difmap
_audit_creation_method SHELXL-97
_cell_angle_alpha 90.00
_cell_angle_beta 102.63(3)
_cell_angle_gamma 90.00
_cell_formula_units_Z 4
_cell_length_a 12.0744(17)
_cell_length_b 26.369(4)
_cell_length_c 7.440(3)
_cell_measurement_reflns_used 32
_cell_measurement_temperature 293(2)
_cell_measurement_theta_max 9.05
_cell_measurement_theta_min 4.98
_cell_volume 2311.5(11)
_computing_cell_refinement 'Bruker XSCANS'
_computing_data_collection 'Bruker XSCANS'
_computing_data_reduction 'Bruker SHELXTL'
_computing_molecular_graphics 'Bruker SHELXTL'
_computing_publication_material 'Bruker SHELXTL'
_computing_structure_refinement 'Bruker SHELXTL'
_computing_structure_solution 'Bruker SHELXTL'
_diffrn_ambient_temperature 293(2)
_diffrn_measured_fraction_theta_full 0.988
_diffrn_measured_fraction_theta_max 0.988
_diffrn_measurement_device_type 'Bruker P4'
_diffrn_measurement_method '2\q/\w scans'
_diffrn_radiation_monochromator graphite
_diffrn_radiation_source 'fine-focus sealed tube'
_diffrn_radiation_type MoK\a
_diffrn_radiation_wavelength 0.71073
_diffrn_reflns_av_R_equivalents 0.0740
_diffrn_reflns_av_sigmaI/netI 0.0845
_diffrn_reflns_limit_h_max 14
_diffrn_reflns_limit_h_min -14
_diffrn_reflns_limit_k_max 1
_diffrn_reflns_limit_k_min -31
_diffrn_reflns_limit_l_max 8
_diffrn_reflns_limit_l_min -1
_diffrn_reflns_number 5240
_diffrn_reflns_theta_full 24.99
_diffrn_reflns_theta_max 24.99
_diffrn_reflns_theta_min 1.89
_diffrn_standards_decay_% 6.32
_diffrn_standards_interval_count 97
_diffrn_standards_number 3
_exptl_absorpt_coefficient_mu 2.948
_exptl_absorpt_correction_T_max 0.4830
_exptl_absorpt_correction_T_min 0.2991
_exptl_absorpt_correction_type psi-scan
_exptl_absorpt_process_details '(North, Phillips & Mathews, 1968)'
_exptl_crystal_colour black
_exptl_crystal_density_diffrn 1.690
_exptl_crystal_density_method 'not measured'
_exptl_crystal_description block
_exptl_crystal_F_000 1172
_exptl_crystal_size_max 0.40
_exptl_crystal_size_mid 0.20
_exptl_crystal_size_min 0.20
_refine_diff_density_max 0.892
_refine_diff_density_min -1.192
_refine_diff_density_rms 0.120
_refine_ls_extinction_coef 0.0045(12)
_refine_ls_extinction_expression Fc^*^=kFc[1+0.001xFc^2^\l^3^/sin(2\q)]^-1/4^
_refine_ls_extinction_method SHELXL
_refine_ls_goodness_of_fit_ref 1.013
_refine_ls_hydrogen_treatment mixed
_refine_ls_matrix_type full
_refine_ls_number_parameters 281
_refine_ls_number_reflns 4028
_refine_ls_number_restraints 0
_refine_ls_restrained_S_all 1.013
_refine_ls_R_factor_all 0.1262
_refine_ls_R_factor_gt 0.0717
_refine_ls_shift/su_max 0.000
_refine_ls_shift/su_mean 0.000
_refine_ls_structure_factor_coef Fsqd
_refine_ls_weighting_details 'calc w=1/[\s^2^(Fo^2^)+(0.1223P)^2^+2.2574P] where P=(Fo^2^+2Fc^2^)/3'
_refine_ls_weighting_scheme calc
_refine_ls_wR_factor_gt 0.1765
_refine_ls_wR_factor_ref 0.2152
_reflns_number_gt 2474
_reflns_number_total 4028
_reflns_threshold_expression >2sigma(I)
_cod_data_source_file ic0111637_1.cif
_cod_data_source_block BrPyNi(Complex1)
_cod_depositor_comments
;
The following automatic conversions were performed:

'_symmetry_cell_setting' value 'Monoclinic' changed to 'monoclinic'
according to the built-in table from CIF Core dictionary named
'cif_core.dic' version 2.4.1 from 2010-06-29.

Automatic conversion script
Id: cif_fix_values 1646 2011-03-28 12:23:43Z adriana 
;
_cod_original_cell_volume 2311.4(12)
_cod_original_sg_symbol_H-M 'P 1 21/c 1 '
_cod_database_code 4318745

loop_
_symmetry_equiv_pos_as_xyz
'x, y, z'
'-x, y+1/2, -z+1/2'
'-x, -y, -z'
'x, -y-1/2, z-1/2'

loop_
_atom_site_label
_atom_site_type_symbol
_atom_site_fract_x
_atom_site_fract_y
_atom_site_fract_z
_atom_site_U_iso_or_equiv
_atom_site_adp_type
_atom_site_occupancy
_atom_site_symmetry_multiplicity
_atom_site_calc_flag
_atom_site_refinement_flags
_atom_site_disorder_assembly
_atom_site_disorder_group
Ni1 Ni 0.23405(8) 0.27384(4) 0.45916(14) 0.0468(4) Uani 1 1 d . . .
S1 S 0.11980(17) 0.21209(8) 0.3720(3) 0.0547(6) Uani 1 1 d . . .
S2 S 0.37159(17) 0.22327(8) 0.5697(3) 0.0544(6) Uani 1 1 d . . .
S3 S 0.09286(18) 0.32195(8) 0.3483(3) 0.0564(6) Uani 1 1 d . . .
S4 S 0.34213(17) 0.33739(8) 0.5577(3) 0.0537(6) Uani 1 1 d . . .
N1 N 0.0972(7) 0.0741(3) 0.3870(13) 0.083(3) Uani 1 1 d . . .
N2 N 0.4403(7) 0.0876(3) 0.6409(14) 0.089(3) Uani 1 1 d . . .
N3 N -0.0091(8) 0.4518(3) 0.3393(13) 0.090(3) Uani 1 1 d . . .
N4 N 0.3327(7) 0.4759(3) 0.6207(13) 0.088(3) Uani 1 1 d . . .
N5 N -0.2786(5) 0.4256(2) 0.6178(9) 0.0525(17) Uani 1 1 d . . .
Br1 Br -0.23445(12) 0.16693(4) 0.49789(15) 0.0945(5) Uani 1 1 d . . .
C1 C 0.1444(7) 0.1113(3) 0.4126(12) 0.060(2) Uani 1 1 d . . .
C2 C 0.2019(6) 0.1594(3) 0.4426(11) 0.0484(19) Uani 1 1 d . . .
C3 C 0.3116(7) 0.1647(3) 0.5319(11) 0.052(2) Uani 1 1 d . . .
C4 C 0.3812(6) 0.1216(3) 0.5910(12) 0.056(2) Uani 1 1 d . . .
C5 C 0.0629(7) 0.4225(3) 0.3719(12) 0.059(2) Uani 1 1 d . . .
C6 C 0.1411(7) 0.3813(3) 0.4147(11) 0.052(2) Uani 1 1 d . . .
C7 C 0.2497(6) 0.3893(3) 0.5072(11) 0.0484(19) Uani 1 1 d . . .
C8 C 0.2952(8) 0.4374(4) 0.5660(13) 0.065(2) Uani 1 1 d . . .
C9 C -0.2511(8) 0.2379(4) 0.4906(12) 0.062(2) Uani 1 1 d . . .
C10 C -0.1530(7) 0.2681(3) 0.5359(12) 0.062(2) Uani 1 1 d . . .
H10A H -0.0818 0.2531 0.5711 0.075 Uiso 1 1 calc R . .
C11 C -0.1631(7) 0.3193(3) 0.5276(13) 0.064(2) Uani 1 1 d . . .
H11A H -0.0986 0.3393 0.5636 0.077 Uiso 1 1 calc R . .
C12 C -0.2682(6) 0.3428(3) 0.4665(10) 0.051(2) Uani 1 1 d . . .
C13 C -0.3640(7) 0.3124(4) 0.4231(13) 0.068(3) Uani 1 1 d . . .
H13A H -0.4351 0.3273 0.3857 0.082 Uiso 1 1 calc R . .
C14 C -0.3553(8) 0.2607(4) 0.4347(13) 0.072(3) Uani 1 1 d . . .
H14A H -0.4204 0.2409 0.4045 0.086 Uiso 1 1 calc R . .
C15 C -0.2773(8) 0.3989(4) 0.4439(13) 0.066(2) Uani 1 1 d . . .
H15A H -0.2137 0.4111 0.3959 0.079 Uiso 1 1 calc R . .
H15B H -0.3463 0.4069 0.3544 0.079 Uiso 1 1 calc R . .
C16 C -0.1825(8) 0.4430(3) 0.7203(14) 0.065(2) Uani 1 1 d . . .
H16A H -0.1155 0.4393 0.6794 0.078 Uiso 1 1 calc R . .
C17 C -0.1799(9) 0.4660(4) 0.8819(15) 0.081(3) Uani 1 1 d . . .
H17A H -0.1112 0.4765 0.9552 0.097 Uiso 1 1 calc R . .
C18 C -0.2783(11) 0.4736(4) 0.9373(15) 0.083(3) Uani 1 1 d . . .
H18A H -0.2777 0.4908 1.0467 0.100 Uiso 1 1 calc R . .
C19 C -0.3784(10) 0.4562(4) 0.8327(17) 0.088(3) Uani 1 1 d . . .
H19A H -0.4463 0.4601 0.8711 0.105 Uiso 1 1 calc R . .
C20 C -0.3756(8) 0.4328(4) 0.6697(15) 0.074(3) Uani 1 1 d . . .
H20A H -0.4430 0.4217 0.5939 0.089 Uiso 1 1 calc R . .

loop_
_atom_site_aniso_label
_atom_site_aniso_U_11
_atom_site_aniso_U_22
_atom_site_aniso_U_33
_atom_site_aniso_U_23
_atom_site_aniso_U_13
_atom_site_aniso_U_12
Ni1 0.0422(6) 0.0486(6) 0.0475(6) 0.0044(4) 0.0052(5) -0.0003(4)
S1 0.0419(11) 0.0555(12) 0.0616(14) 0.0043(10) 0.0001(10) -0.0001(9)
S2 0.0434(11) 0.0546(12) 0.0608(13) 0.0037(10) 0.0020(10) -0.0008(9)
S3 0.0463(11) 0.0581(13) 0.0602(13) 0.0042(10) 0.0016(10) 0.0027(9)
S4 0.0405(11) 0.0543(12) 0.0638(13) 0.0047(10) 0.0063(10) -0.0019(9)
N1 0.066(5) 0.062(5) 0.111(7) -0.010(5) -0.004(5) -0.011(4)
N2 0.063(5) 0.066(5) 0.128(8) 0.006(5) 0.002(5) 0.016(4)
N3 0.080(6) 0.072(6) 0.109(7) 0.001(5) -0.001(5) 0.022(5)
N4 0.082(6) 0.062(5) 0.111(7) 0.006(5) -0.003(5) -0.013(5)
N5 0.048(4) 0.047(4) 0.058(4) -0.001(3) 0.002(3) 0.002(3)
Br1 0.1604(13) 0.0630(7) 0.0614(7) -0.0082(5) 0.0270(7) -0.0091(7)
C1 0.055(5) 0.055(5) 0.062(5) 0.007(4) -0.004(4) 0.002(4)
C2 0.037(4) 0.053(5) 0.048(5) 0.004(4) -0.006(4) 0.001(3)
C3 0.057(5) 0.053(5) 0.043(4) -0.004(4) 0.004(4) -0.004(4)
C4 0.038(4) 0.056(5) 0.068(5) -0.012(4) -0.003(4) -0.008(4)
C5 0.055(5) 0.051(5) 0.066(6) 0.006(4) 0.004(4) -0.006(4)
C6 0.055(5) 0.053(5) 0.046(4) 0.012(4) 0.006(4) 0.007(4)
C7 0.038(4) 0.053(5) 0.055(5) 0.004(4) 0.011(4) -0.008(3)
C8 0.068(6) 0.064(6) 0.056(5) 0.009(5) 0.001(5) -0.002(5)
C9 0.072(6) 0.058(5) 0.055(5) -0.006(4) 0.014(5) -0.002(5)
C10 0.049(5) 0.065(6) 0.063(6) -0.011(5) -0.008(4) 0.014(4)
C11 0.051(5) 0.065(6) 0.073(6) -0.011(5) 0.007(5) -0.007(4)
C12 0.044(4) 0.073(6) 0.038(4) -0.002(4) 0.011(4) 0.011(4)
C13 0.041(5) 0.088(7) 0.071(6) 0.004(5) 0.001(4) 0.002(5)
C14 0.060(6) 0.089(7) 0.066(6) -0.007(5) 0.014(5) -0.030(5)
C15 0.056(5) 0.073(6) 0.066(6) 0.010(5) 0.010(5) -0.002(4)
C16 0.058(5) 0.058(5) 0.077(7) -0.005(5) 0.006(5) -0.005(4)
C17 0.081(7) 0.058(6) 0.088(8) -0.007(6) -0.017(6) 0.008(5)
C18 0.110(9) 0.064(6) 0.076(7) -0.014(5) 0.020(7) 0.013(6)
C19 0.082(7) 0.083(7) 0.113(9) -0.025(7) 0.052(7) 0.000(6)
C20 0.051(6) 0.074(6) 0.094(8) -0.012(6) 0.009(5) -0.002(5)

loop_
_atom_type_symbol
_atom_type_description
_atom_type_scat_dispersion_real
_atom_type_scat_dispersion_imag
_atom_type_scat_source
C C 0.0033 0.0016 'International Tables Vol C Tables 4.2.6.8 and 6.1.1.4'
H H 0.0000 0.0000 'International Tables Vol C Tables 4.2.6.8 and 6.1.1.4'
N N 0.0061 0.0033 'International Tables Vol C Tables 4.2.6.8 and 6.1.1.4'
S S 0.1246 0.1234 'International Tables Vol C Tables 4.2.6.8 and 6.1.1.4'
Ni Ni 0.3393 1.1124 'International Tables Vol C Tables 4.2.6.8 and 6.1.1.4'
Br Br -0.2901 2.4595 'International Tables Vol C Tables 4.2.6.8 and 6.1.1.4'

loop_
_geom_angle_atom_site_label_1
_geom_angle_atom_site_label_2
_geom_angle_atom_site_label_3
_geom_angle
_geom_angle_site_symmetry_1
_geom_angle_site_symmetry_3
_geom_angle_publ_flag
S3 Ni1 S1 85.86(9) . . ?
S3 Ni1 S2 177.92(9) . . ?
S1 Ni1 S2 92.11(9) . . ?
S3 Ni1 S4 92.43(9) . . ?
S1 Ni1 S4 176.45(10) . . ?
S2 Ni1 S4 89.57(9) . . ?
C2 S1 Ni1 103.4(3) . . ?
C3 S2 Ni1 103.5(3) . . ?
C6 S3 Ni1 103.8(3) . . ?
C7 S4 Ni1 103.0(3) . . ?
C16 N5 C20 120.1(8) . . ?
C16 N5 C15 119.7(7) . . ?
C20 N5 C15 120.2(7) . . ?
N1 C1 C2 178.4(9) . . ?
C3 C2 C1 123.7(7) . . ?
C3 C2 S1 120.2(6) . . ?
C1 C2 S1 116.0(6) . . ?
C2 C3 C4 121.1(7) . . ?
C2 C3 S2 120.7(6) . . ?
C4 C3 S2 118.2(6) . . ?
N2 C4 C3 177.9(9) . . ?
N3 C5 C6 172.4(9) . . ?
C7 C6 C5 120.7(8) . . ?
C7 C6 S3 121.5(6) . . ?
C5 C6 S3 117.8(6) . . ?
C6 C7 C8 124.4(8) . . ?
C6 C7 S4 119.0(6) . . ?
C8 C7 S4 116.6(6) . . ?
N4 C8 C7 177.4(10) . . ?
C14 C9 C10 119.5(9) . . ?
C14 C9 Br1 121.9(8) . . ?
C10 C9 Br1 118.5(7) . . ?
C11 C10 C9 119.4(8) . . ?
C10 C11 C12 121.5(9) . . ?
C13 C12 C11 118.3(9) . . ?
C13 C12 C15 120.7(8) . . ?
C11 C12 C15 121.1(8) . . ?
C14 C13 C12 120.8(9) . . ?
C13 C14 C9 120.5(9) . . ?
N5 C15 C12 112.9(7) . . ?
N5 C16 C17 121.3(10) . . ?
C16 C17 C18 119.3(10) . . ?
C17 C18 C19 120.1(10) . . ?
C18 C19 C20 117.8(10) . . ?
N5 C20 C19 121.2(9) . . ?

loop_
_geom_bond_atom_site_label_1
_geom_bond_atom_site_label_2
_geom_bond_distance
_geom_bond_site_symmetry_2
_geom_bond_publ_flag
Ni1 S3 2.140(2) . ?
Ni1 S1 2.141(2) . ?
Ni1 S2 2.148(2) . ?
Ni1 S4 2.152(2) . ?
S1 C2 1.721(8) . ?
S2 C3 1.702(8) . ?
S3 C6 1.704(8) . ?
S4 C7 1.755(8) . ?
N1 C1 1.129(11) . ?
N2 C4 1.155(11) . ?
N3 C5 1.148(11) . ?
N4 C8 1.148(11) . ?
N5 C16 1.323(10) . ?
N5 C20 1.325(11) . ?
N5 C15 1.476(11) . ?
Br1 C9 1.882(10) . ?
C1 C2 1.439(11) . ?
C2 C3 1.353(11) . ?
C3 C4 1.425(11) . ?
C5 C6 1.430(11) . ?
C6 C7 1.357(10) . ?
C7 C8 1.413(12) . ?
C9 C14 1.375(13) . ?
C9 C10 1.406(12) . ?
C10 C11 1.357(12) . ?
C11 C12 1.394(11) . ?
C12 C13 1.386(12) . ?
C12 C15 1.491(12) . ?
C13 C14 1.368(14) . ?
C16 C17 1.340(13) . ?
C17 C18 1.356(14) . ?
C18 C19 1.366(15) . ?
C19 C20 1.368(14) . ?
